data_7061309
loop_
_publ_author_name
'Gharpure, Santosh J.'
'Jegadeesan, S.'
'Vishwakarma, Dharmendra S.'

_publ_section_title
;
 Total synthesis of myristinins A--F and
 3&#x2032;-hydroxy-5,7-dimethoxy-4-O-2&#x2032;-cycloflavan by iterative
 generation of o-quinone methides
;
_journal_issue 12
_journal_name_full 'New Journal of Chemistry'
_journal_page_first 5460
_journal_page_last 5463
_journal_paper_doi 10.1039/D2NJ00244B
_journal_volume 46
_journal_year 2022
_chemical_formula_moiety 'C31 H30 O5'
_chemical_formula_sum 'C31 H30 O5'
_chemical_formula_weight 482.55
_space_group_crystal_system triclinic
_space_group_IT_number 2
_space_group_name_Hall '-P 1'
_space_group_name_H-M_alt 'P -1'
_atom_sites_solution_hydrogens geom
_audit_creation_date 2021-06-17
_audit_creation_method
;
Olex2 1.3-ac4
(compiled 2019.04.23 svn.r3594 for Rigaku Oxford Diffraction, GUI svn.r5739)
;
_audit_update_record
;
2021-07-16 deposited with the CCDC.	2022-02-21 downloaded from the CCDC.
;
_cell_angle_alpha 83.198(4)
_cell_angle_beta 89.949(4)
_cell_angle_gamma 82.176(4)
_cell_formula_units_Z 2
_cell_length_a 8.0204(4)
_cell_length_b 9.7166(5)
_cell_length_c 16.0604(8)
_cell_measurement_reflns_used 5186
_cell_measurement_temperature 150
_cell_measurement_theta_max 30.8190
_cell_measurement_theta_min 2.1210
_cell_volume 1231.08(11)
_computing_cell_refinement 'CrysAlisPro 1.171.39.46 (Rigaku OD, 2018)'
_computing_data_collection 'CrysAlisPro 1.171.39.46 (Rigaku OD, 2018)'
_computing_data_reduction 'CrysAlisPro 1.171.39.46 (Rigaku OD, 2018)'
_computing_molecular_graphics 'Olex2 (Dolomanov et al., 2009)'
_computing_publication_material 'Olex2 (Dolomanov et al., 2009)'
_computing_structure_refinement 'ShelXL (Sheldrick, 2015)'
_computing_structure_solution 'ShelXT (Sheldrick, 2015)'
_diffrn_ambient_temperature 150
_diffrn_measured_fraction_theta_full 0.961
_diffrn_measured_fraction_theta_max 0.961
_diffrn_measurement_details
;
List of Runs (angles in degrees, time in seconds):

  # Type    Start    End  Width  t~exp~   \w     \q     \k     \f   Frames
#--------------------------------------------------------------------------
  1  \w   -110.00  70.00   0.50    8.00    --  -20.00   0.00  36.00  360
  2  \w    -90.00  19.00   0.50    8.00    --  -20.00 -72.00  36.00  218
  3  \w    -76.50 -57.00   0.50    8.00    --  -20.00 -72.00-108.00   39
;
_diffrn_measurement_device 'abstract diffractometer'
_diffrn_measurement_device_type 'dtrek-CrysAlisPro-abstract goniometer imported rigaku-d*trek images'
_diffrn_measurement_method '\w scans'
_diffrn_radiation_type MoK\a
_diffrn_radiation_wavelength 0.71073
_diffrn_reflns_av_R_equivalents 0.0338
_diffrn_reflns_av_unetI/netI 0.0477
_diffrn_reflns_Laue_measured_fraction_full 0.961
_diffrn_reflns_Laue_measured_fraction_max 0.961
_diffrn_reflns_limit_h_max 8
_diffrn_reflns_limit_h_min -9
_diffrn_reflns_limit_k_max 10
_diffrn_reflns_limit_k_min -11
_diffrn_reflns_limit_l_max 17
_diffrn_reflns_limit_l_min -18
_diffrn_reflns_number 6970
_diffrn_reflns_point_group_measured_fraction_full 0.961
_diffrn_reflns_point_group_measured_fraction_max 0.961
_diffrn_reflns_theta_full 24.500
_diffrn_reflns_theta_max 24.500
_diffrn_reflns_theta_min 2.564
_exptl_absorpt_coefficient_mu 0.087
_exptl_absorpt_correction_T_max 1.00000
_exptl_absorpt_correction_T_min 0.85510
_exptl_absorpt_correction_type multi-scan
_exptl_absorpt_process_details
;
CrysAlisPro 1.171.39.46 (Rigaku Oxford Diffraction, 2018)
Empirical absorption correction using spherical harmonics,
 implemented in SCALE3 ABSPACK scaling algorithm.
;
_exptl_crystal_colour colourless
_exptl_crystal_colour_primary colourless
_exptl_crystal_density_diffrn 1.302
_exptl_crystal_description block
_exptl_crystal_F_000 512
_exptl_crystal_size_max 0.165
_exptl_crystal_size_mid 0.12
_exptl_crystal_size_min 0.085
_refine_diff_density_max 0.450
_refine_diff_density_min -0.296
_refine_diff_density_rms 0.055
_refine_ls_extinction_method none
_refine_ls_goodness_of_fit_ref 1.034
_refine_ls_hydrogen_treatment constr
_refine_ls_matrix_type full
_refine_ls_number_parameters 328
_refine_ls_number_reflns 3939
_refine_ls_number_restraints 0
_refine_ls_restrained_S_all 1.034
_refine_ls_R_factor_all 0.0617
_refine_ls_R_factor_gt 0.0485
_refine_ls_shift/su_max 0.000
_refine_ls_shift/su_mean 0.000
_refine_ls_structure_factor_coef Fsqd
_refine_ls_weighting_details 'w=1/[\s^2^(Fo^2^)+(0.0567P)^2^+0.5396P] where P=(Fo^2^+2Fc^2^)/3'
_refine_ls_weighting_scheme calc
_refine_ls_wR_factor_gt 0.1180
_refine_ls_wR_factor_ref 0.1277
_reflns_Friedel_coverage 0.000
_reflns_number_gt 3309
_reflns_number_total 3939
_reflns_threshold_expression 'I > 2\s(I)'
_cod_data_source_file d2nj00244b2.cif
_cod_data_source_block sjg-jsm-06-43_mo
_cod_depositor_comments 'Adding full bibliography for 7061308--7061314.cif.'
_cod_database_code 7061309
_shelx_shelxl_version_number 2018/3
_shelx_space_group_comment
;
The symmetry employed for this shelxl refinement is uniquely defined
by the following loop, which should always be used as a source of
symmetry information in preference to the above space-group names.
They are only intended as comments.
;
_shelx_estimated_absorpt_t_max 0.993
_shelx_estimated_absorpt_t_min 0.986
_olex2_refinement_description
;
1. Fixed Uiso
 At 1.2 times of:
  All C(H) groups, All C(H,H) groups
 At 1.5 times of:
  All C(H,H,H) groups
2.a Ternary CH refined with riding coordinates:
 C14(H14), C16(H16)
2.b Secondary CH2 refined with riding coordinates:
 C15(H15A,H15B), C7(H7A,H7B)
2.c Aromatic/amide H refined with riding coordinates:
 C27(H27), C25(H25), C21(H21), C10(H10), C22(H22), C9(H9), C13(H13), C19(H19),
 C12(H12), C5(H5), C20(H20), C4(H4), C2(H2), C3(H3), C1(H1)
2.d Idealised Me refined as rotating group:
 C30(H30A,H30B,H30C), C28(H28A,H28B,H28C), C29(H29A,H29B,H29C)
;
_olex2_submission_special_instructions 'No special instructions were received'
_oxdiff_exptl_absorpt_empirical_details
;
Empirical correction (ABSPACK) includes:
- Absorption correction using spherical harmonics
- Frame scaling
- Detector area scaling
;

loop_
_space_group_symop_operation_xyz
'x, y, z'
'-x, -y, -z'

loop_
_atom_site_label
_atom_site_type_symbol
_atom_site_fract_x
_atom_site_fract_y
_atom_site_fract_z
_atom_site_U_iso_or_equiv
_atom_site_adp_type
_atom_site_occupancy
_atom_site_site_symmetry_order
_atom_site_calc_flag
_atom_site_refinement_flags_posn
_atom_site_refinement_flags_adp
_atom_site_refinement_flags_occupancy
_atom_site_disorder_assembly
_atom_site_disorder_group
O3 O 0.80363(18) 0.36087(15) 0.19913(9) 0.0363(4) Uani 1 1 d . . . . .
O2 O 0.62602(17) -0.00238(14) 0.30508(8) 0.0313(4) Uani 1 1 d . . . . .
O5 O 0.78967(18) 0.62690(14) -0.07610(9) 0.0335(4) Uani 1 1 d . . . . .
O4 O 0.55856(18) 0.20182(14) -0.03010(9) 0.0359(4) Uani 1 1 d . . . . .
O1 O 0.00712(18) 0.23030(16) 0.51683(9) 0.0392(4) Uani 1 1 d . . . . .
C24 C 0.7604(2) 0.3855(2) 0.11574(12) 0.0276(5) Uani 1 1 d . . . . .
C26 C 0.7580(2) 0.51700(19) -0.01965(12) 0.0253(4) Uani 1 1 d . . . . .
C27 C 0.6799(2) 0.41704(19) -0.05357(12) 0.0275(5) Uani 1 1 d . . . . .
H27 H 0.655414 0.425960 -0.111982 0.033 Uiso 1 1 calc R . . . .
C25 C 0.8009(2) 0.50269(19) 0.06439(12) 0.0267(5) Uani 1 1 d . . . . .
H25 H 0.856642 0.570627 0.086856 0.032 Uiso 1 1 calc R . . . .
C18 C 0.7538(2) -0.02901(19) 0.24899(12) 0.0258(4) Uani 1 1 d . . . . .
C00B C 0.6383(2) 0.30445(19) -0.00090(13) 0.0266(5) Uani 1 1 d . . . . .
C21 C 1.0126(3) -0.1043(2) 0.14252(13) 0.0307(5) Uani 1 1 d . . . . .
H21 H 1.099101 -0.131493 0.104947 0.037 Uiso 1 1 calc R . . . .
C23 C 0.6739(2) 0.28637(19) 0.08525(12) 0.0264(4) Uani 1 1 d . . . . .
C11 C 0.3494(3) 0.10504(19) 0.33707(12) 0.0291(5) Uani 1 1 d . . . . .
C10 C 0.3996(3) 0.1368(2) 0.41424(14) 0.0377(5) Uani 1 1 d . . . . .
H10 H 0.516169 0.131822 0.426825 0.045 Uiso 1 1 calc R . . . .
C30 C 0.8489(3) 0.7432(2) -0.04427(15) 0.0381(5) Uani 1 1 d . . . . .
H30A H 0.862374 0.815465 -0.090824 0.057 Uiso 1 1 calc GR . . . .
H30B H 0.957496 0.712052 -0.015474 0.057 Uiso 1 1 calc GR . . . .
H30C H 0.767261 0.781618 -0.004721 0.057 Uiso 1 1 calc GR . . . .
C22 C 0.8875(3) 0.00486(19) 0.11751(13) 0.0287(5) Uani 1 1 d . . . . .
H22 H 0.890410 0.052877 0.062561 0.034 Uiso 1 1 calc R . . . .
C9 C 0.2823(3) 0.1756(2) 0.47316(13) 0.0389(5) Uani 1 1 d . . . . .
H9 H 0.318464 0.197083 0.525858 0.047 Uiso 1 1 calc R . . . .
C6 C -0.2583(3) 0.3143(2) 0.57026(13) 0.0323(5) Uani 1 1 d . . . . .
C17 C 0.7572(2) 0.04704(18) 0.17005(12) 0.0253(4) Uani 1 1 d . . . . .
C8 C 0.1127(3) 0.1833(2) 0.45558(13) 0.0302(5) Uani 1 1 d . . . . .
C28 C 0.8998(3) 0.4551(2) 0.23182(14) 0.0427(6) Uani 1 1 d . . . . .
H28A H 1.007098 0.454210 0.202554 0.064 Uiso 1 1 calc GR . . . .
H28B H 0.921230 0.426418 0.291849 0.064 Uiso 1 1 calc GR . . . .
H28C H 0.837298 0.549790 0.223631 0.064 Uiso 1 1 calc GR . . . .
C13 C 0.0606(3) 0.1462(2) 0.38056(14) 0.0359(5) Uani 1 1 d . . . . .
H13 H -0.055751 0.146958 0.369082 0.043 Uiso 1 1 calc R . . . .
C19 C 0.8820(3) -0.1363(2) 0.27612(13) 0.0332(5) Uani 1 1 d . . . . .
H19 H 0.880926 -0.183687 0.331324 0.040 Uiso 1 1 calc R . . . .
C12 C 0.1800(3) 0.1079(2) 0.32208(14) 0.0359(5) Uani 1 1 d . . . . .
H12 H 0.143885 0.082922 0.270272 0.043 Uiso 1 1 calc R . . . .
C5 C -0.3913(3) 0.2592(2) 0.60995(13) 0.0332(5) Uani 1 1 d . . . . .
H5 H -0.421625 0.173640 0.595685 0.040 Uiso 1 1 calc R . . . .
C29 C 0.5118(3) 0.2192(2) -0.11663(13) 0.0369(5) Uani 1 1 d . . . . .
H29A H 0.613283 0.215734 -0.150775 0.055 Uiso 1 1 calc GR . . . .
H29B H 0.441660 0.309767 -0.130627 0.055 Uiso 1 1 calc GR . . . .
H29C H 0.448289 0.143956 -0.128037 0.055 Uiso 1 1 calc GR . . . .
C20 C 1.0110(3) -0.1739(2) 0.22262(14) 0.0347(5) Uani 1 1 d . . . . .
H20 H 1.098378 -0.247422 0.240927 0.042 Uiso 1 1 calc R . . . .
C14 C 0.4716(3) 0.0744(2) 0.26850(13) 0.0327(5) Uani 1 1 d . . . . .
H14 H 0.421791 0.013904 0.231762 0.039 Uiso 1 1 calc R . . . .
C15 C 0.5086(3) 0.2041(2) 0.21468(13) 0.0320(5) Uani 1 1 d . . . . .
H15A H 0.569848 0.260694 0.248332 0.038 Uiso 1 1 calc R . . . .
H15B H 0.401760 0.261463 0.194180 0.038 Uiso 1 1 calc R . . . .
C16 C 0.6152(3) 0.1635(2) 0.14008(13) 0.0297(5) Uani 1 1 d . . . . .
H16 H 0.540140 0.121359 0.103519 0.036 Uiso 1 1 calc R . . . .
C4 C -0.4810(3) 0.3272(2) 0.67026(14) 0.0377(5) Uani 1 1 d . . . . .
H4 H -0.573493 0.288975 0.696452 0.045 Uiso 1 1 calc R . . . .
C2 C -0.3009(3) 0.5042(2) 0.65508(15) 0.0429(6) Uani 1 1 d . . . . .
H2 H -0.267947 0.587363 0.671534 0.051 Uiso 1 1 calc R . . . .
C3 C -0.4366(3) 0.4497(2) 0.69242(15) 0.0408(6) Uani 1 1 d . . . . .
H3 H -0.499260 0.496899 0.733347 0.049 Uiso 1 1 calc R . . . .
C7 C -0.1694(3) 0.2431(2) 0.50178(15) 0.0397(5) Uani 1 1 d . . . . .
H7A H -0.204171 0.149365 0.500860 0.048 Uiso 1 1 calc R . . . .
H7B H -0.198999 0.298614 0.446767 0.048 Uiso 1 1 calc R . . . .
C1 C -0.2130(3) 0.4377(2) 0.59372(15) 0.0422(6) Uani 1 1 d . . . . .
H1 H -0.121000 0.476441 0.567407 0.051 Uiso 1 1 calc R . . . .

loop_
_atom_site_aniso_label
_atom_site_aniso_U_11
_atom_site_aniso_U_22
_atom_site_aniso_U_33
_atom_site_aniso_U_23
_atom_site_aniso_U_13
_atom_site_aniso_U_12
O3 0.0405(9) 0.0419(9) 0.0262(8) -0.0008(6) -0.0025(7) -0.0071(7)
O2 0.0295(8) 0.0330(8) 0.0272(8) 0.0040(6) 0.0084(6) 0.0048(6)
O5 0.0348(8) 0.0290(8) 0.0350(8) 0.0075(6) 0.0000(7) -0.0081(6)
O4 0.0416(9) 0.0309(8) 0.0378(9) -0.0067(6) 0.0054(7) -0.0116(6)
O1 0.0289(8) 0.0583(10) 0.0303(8) -0.0127(7) 0.0073(7) 0.0004(7)
C24 0.0254(11) 0.0319(11) 0.0226(10) -0.0007(8) 0.0029(8) 0.0040(8)
C26 0.0207(10) 0.0227(10) 0.0304(11) 0.0017(8) 0.0035(8) 0.0006(8)
C27 0.0263(11) 0.0305(10) 0.0247(11) -0.0034(8) 0.0019(9) 0.0003(8)
C25 0.0222(10) 0.0263(10) 0.0316(11) -0.0063(8) 0.0013(9) -0.0007(8)
C18 0.0242(11) 0.0244(10) 0.0290(11) -0.0042(8) 0.0044(9) -0.0031(8)
C00B 0.0233(10) 0.0223(10) 0.0348(12) -0.0076(8) 0.0053(9) -0.0014(8)
C21 0.0276(11) 0.0290(10) 0.0353(12) -0.0069(9) 0.0070(9) -0.0010(8)
C23 0.0235(10) 0.0216(10) 0.0317(11) -0.0012(8) 0.0066(9) 0.0030(8)
C11 0.0361(12) 0.0237(10) 0.0258(11) -0.0011(8) 0.0067(9) 0.0004(8)
C10 0.0255(11) 0.0512(13) 0.0347(13) -0.0055(10) 0.0021(10) 0.0016(10)
C30 0.0336(12) 0.0258(11) 0.0545(15) 0.0024(10) 0.0015(11) -0.0084(9)
C22 0.0323(11) 0.0262(10) 0.0278(11) -0.0026(8) 0.0056(9) -0.0059(9)
C9 0.0330(13) 0.0588(15) 0.0242(11) -0.0096(10) -0.0001(10) 0.0004(10)
C6 0.0290(12) 0.0314(11) 0.0348(12) -0.0027(9) 0.0057(9) 0.0004(9)
C17 0.0275(11) 0.0205(9) 0.0285(11) -0.0041(8) 0.0021(9) -0.0048(8)
C8 0.0311(12) 0.0316(11) 0.0267(11) -0.0028(8) 0.0069(9) -0.0008(9)
C28 0.0467(14) 0.0514(14) 0.0303(12) -0.0052(10) -0.0045(11) -0.0075(11)
C13 0.0298(12) 0.0410(12) 0.0392(13) -0.0119(10) 0.0057(10) -0.0063(9)
C19 0.0326(12) 0.0331(11) 0.0308(12) 0.0030(9) 0.0031(9) 0.0004(9)
C12 0.0407(13) 0.0389(12) 0.0305(12) -0.0129(9) 0.0040(10) -0.0058(10)
C5 0.0326(12) 0.0304(11) 0.0363(12) -0.0040(9) 0.0005(10) -0.0032(9)
C29 0.0396(13) 0.0407(12) 0.0330(12) -0.0135(9) 0.0003(10) -0.0070(10)
C20 0.0294(12) 0.0317(11) 0.0395(13) -0.0008(9) 0.0027(10) 0.0054(9)
C14 0.0318(12) 0.0329(11) 0.0312(12) -0.0027(9) 0.0031(9) 0.0022(9)
C15 0.0284(11) 0.0320(11) 0.0323(12) 0.0009(9) 0.0059(9) 0.0034(9)
C16 0.0290(11) 0.0278(10) 0.0308(11) 0.0010(8) 0.0028(9) -0.0023(8)
C4 0.0343(13) 0.0399(12) 0.0384(13) -0.0007(10) 0.0102(10) -0.0065(10)
C2 0.0492(15) 0.0308(12) 0.0499(15) -0.0104(10) 0.0116(12) -0.0057(10)
C3 0.0439(14) 0.0329(12) 0.0443(14) -0.0062(10) 0.0124(11) 0.0012(10)
C7 0.0297(12) 0.0479(13) 0.0423(14) -0.0113(11) 0.0052(10) -0.0034(10)
C1 0.0391(13) 0.0366(12) 0.0521(15) -0.0048(10) 0.0148(11) -0.0106(10)

loop_
_atom_type_symbol
_atom_type_description
_atom_type_scat_dispersion_real
_atom_type_scat_dispersion_imag
_atom_type_scat_source
C C 0.0033 0.0016 'International Tables Vol C Tables 4.2.6.8 and 6.1.1.4'
H H 0.0000 0.0000 'International Tables Vol C Tables 4.2.6.8 and 6.1.1.4'
O O 0.0106 0.0060 'International Tables Vol C Tables 4.2.6.8 and 6.1.1.4'

loop_
_geom_angle_atom_site_label_1
_geom_angle_atom_site_label_2
_geom_angle_atom_site_label_3
_geom_angle
_geom_angle_site_symmetry_1
_geom_angle_site_symmetry_3
_geom_angle_publ_flag
C24 O3 C28 117.62(16) . . ?
C18 O2 C14 115.13(15) . . ?
C26 O5 C30 117.86(16) . . ?
C00B O4 C29 117.72(15) . . ?
C8 O1 C7 117.91(17) . . ?
O3 C24 C25 122.06(18) . . ?
O3 C24 C23 115.73(17) . . ?
C23 C24 C25 122.21(18) . . ?
O5 C26 C27 114.64(17) . . ?
O5 C26 C25 123.96(17) . . ?
C25 C26 C27 121.39(17) . . ?
C26 C27 H27 120.6 . . ?
C00B C27 C26 118.78(18) . . ?
C00B C27 H27 120.6 . . ?
C24 C25 H25 120.8 . . ?
C26 C25 C24 118.33(18) . . ?
C26 C25 H25 120.8 . . ?
O2 C18 C17 122.71(17) . . ?
O2 C18 C19 116.13(17) . . ?
C19 C18 C17 121.15(18) . . ?
O4 C00B C23 115.60(16) . . ?
C27 C00B O4 121.96(18) . . ?
C27 C00B C23 122.45(18) . . ?
C22 C21 H21 120.3 . . ?
C22 C21 C20 119.47(18) . . ?
C20 C21 H21 120.3 . . ?
C24 C23 C00B 116.71(17) . . ?
C24 C23 C16 123.98(18) . . ?
C00B C23 C16 119.30(17) . . ?
C10 C11 C14 122.59(19) . . ?
C12 C11 C10 118.12(18) . . ?
C12 C11 C14 119.22(19) . . ?
C11 C10 H10 119.6 . . ?
C9 C10 C11 120.8(2) . . ?
C9 C10 H10 119.6 . . ?
O5 C30 H30A 109.5 . . ?
O5 C30 H30B 109.5 . . ?
O5 C30 H30C 109.5 . . ?
H30A C30 H30B 109.5 . . ?
H30A C30 H30C 109.5 . . ?
H30B C30 H30C 109.5 . . ?
C21 C22 H22 118.9 . . ?
C21 C22 C17 122.23(18) . . ?
C17 C22 H22 118.9 . . ?
C10 C9 H9 119.9 . . ?
C8 C9 C10 120.1(2) . . ?
C8 C9 H9 119.9 . . ?
C5 C6 C7 119.7(2) . . ?
C5 C6 C1 118.75(19) . . ?
C1 C6 C7 121.56(19) . . ?
C18 C17 C16 121.00(17) . . ?
C22 C17 C18 117.20(18) . . ?
C22 C17 C16 121.60(17) . . ?
O1 C8 C9 115.18(19) . . ?
O1 C8 C13 124.94(19) . . ?
C13 C8 C9 119.88(19) . . ?
O3 C28 H28A 109.5 . . ?
O3 C28 H28B 109.5 . . ?
O3 C28 H28C 109.5 . . ?
H28A C28 H28B 109.5 . . ?
H28A C28 H28C 109.5 . . ?
H28B C28 H28C 109.5 . . ?
C8 C13 H13 120.4 . . ?
C8 C13 C12 119.2(2) . . ?
C12 C13 H13 120.4 . . ?
C18 C19 H19 120.0 . . ?
C20 C19 C18 119.91(19) . . ?
C20 C19 H19 120.0 . . ?
C11 C12 C13 121.8(2) . . ?
C11 C12 H12 119.1 . . ?
C13 C12 H12 119.1 . . ?
C6 C5 H5 119.7 . . ?
C6 C5 C4 120.7(2) . . ?
C4 C5 H5 119.7 . . ?
O4 C29 H29A 109.5 . . ?
O4 C29 H29B 109.5 . . ?
O4 C29 H29C 109.5 . . ?
H29A C29 H29B 109.5 . . ?
H29A C29 H29C 109.5 . . ?
H29B C29 H29C 109.5 . . ?
C21 C20 C19 119.90(19) . . ?
C21 C20 H20 120.1 . . ?
C19 C20 H20 120.1 . . ?
O2 C14 C11 109.24(16) . . ?
O2 C14 H14 108.2 . . ?
O2 C14 C15 109.77(16) . . ?
C11 C14 H14 108.2 . . ?
C11 C14 C15 113.16(16) . . ?
C15 C14 H14 108.2 . . ?
C14 C15 H15A 109.7 . . ?
C14 C15 H15B 109.7 . . ?
C14 C15 C16 109.91(16) . . ?
H15A C15 H15B 108.2 . . ?
C16 C15 H15A 109.7 . . ?
C16 C15 H15B 109.7 . . ?
C23 C16 C17 113.82(16) . . ?
C23 C16 C15 114.62(16) . . ?
C23 C16 H16 106.0 . . ?
C17 C16 C15 109.72(16) . . ?
C17 C16 H16 106.0 . . ?
C15 C16 H16 106.0 . . ?
C5 C4 H4 119.9 . . ?
C3 C4 C5 120.2(2) . . ?
C3 C4 H4 119.9 . . ?
C3 C2 H2 120.0 . . ?
C3 C2 C1 120.0(2) . . ?
C1 C2 H2 120.0 . . ?
C4 C3 C2 119.8(2) . . ?
C4 C3 H3 120.1 . . ?
C2 C3 H3 120.1 . . ?
O1 C7 C6 108.59(18) . . ?
O1 C7 H7A 110.0 . . ?
O1 C7 H7B 110.0 . . ?
C6 C7 H7A 110.0 . . ?
C6 C7 H7B 110.0 . . ?
H7A C7 H7B 108.4 . . ?
C6 C1 H1 119.8 . . ?
C2 C1 C6 120.5(2) . . ?
C2 C1 H1 119.8 . . ?

loop_
_geom_bond_atom_site_label_1
_geom_bond_atom_site_label_2
_geom_bond_distance
_geom_bond_site_symmetry_2
_geom_bond_publ_flag
O3 C24 1.369(2) . ?
O3 C28 1.420(3) . ?
O2 C18 1.382(2) . ?
O2 C14 1.443(2) . ?
O5 C26 1.368(2) . ?
O5 C30 1.430(2) . ?
O4 C00B 1.381(2) . ?
O4 C29 1.424(3) . ?
O1 C8 1.376(2) . ?
O1 C7 1.423(3) . ?
C24 C25 1.400(3) . ?
C24 C23 1.394(3) . ?
C26 C27 1.388(3) . ?
C26 C25 1.379(3) . ?
C27 H27 0.9500 . ?
C27 C00B 1.380(3) . ?
C25 H25 0.9500 . ?
C18 C17 1.392(3) . ?
C18 C19 1.391(3) . ?
C00B C23 1.399(3) . ?
C21 H21 0.9500 . ?
C21 C22 1.380(3) . ?
C21 C20 1.381(3) . ?
C23 C16 1.525(3) . ?
C11 C10 1.385(3) . ?
C11 C12 1.376(3) . ?
C11 C14 1.502(3) . ?
C10 H10 0.9500 . ?
C10 C9 1.382(3) . ?
C30 H30A 0.9800 . ?
C30 H30B 0.9800 . ?
C30 H30C 0.9800 . ?
C22 H22 0.9500 . ?
C22 C17 1.391(3) . ?
C9 H9 0.9500 . ?
C9 C8 1.380(3) . ?
C6 C5 1.381(3) . ?
C6 C7 1.497(3) . ?
C6 C1 1.391(3) . ?
C17 C16 1.527(3) . ?
C8 C13 1.379(3) . ?
C28 H28A 0.9800 . ?
C28 H28B 0.9800 . ?
C28 H28C 0.9800 . ?
C13 H13 0.9500 . ?
C13 C12 1.387(3) . ?
C19 H19 0.9500 . ?
C19 C20 1.383(3) . ?
C12 H12 0.9500 . ?
C5 H5 0.9500 . ?
C5 C4 1.383(3) . ?
C29 H29A 0.9800 . ?
C29 H29B 0.9800 . ?
C29 H29C 0.9800 . ?
C20 H20 0.9500 . ?
C14 H14 1.0000 . ?
C14 C15 1.505(3) . ?
C15 H15A 0.9900 . ?
C15 H15B 0.9900 . ?
C15 C16 1.530(3) . ?
C16 H16 1.0000 . ?
C4 H4 0.9500 . ?
C4 C3 1.374(3) . ?
C2 H2 0.9500 . ?
C2 C3 1.380(3) . ?
C2 C1 1.383(3) . ?
C3 H3 0.9500 . ?
C7 H7A 0.9900 . ?
C7 H7B 0.9900 . ?
C1 H1 0.9500 . ?
